data_1513668
loop_
_publ_author_name
'London, G\'abor'
'von Wantoch Rekowski, Margarete'
'Dumele, Oliver'
'Schweizer, W. Bernd'
'Gisselbrecht, Jean-Paul'
'Boudon, Corinne'
'Diederich, Fran\,cois'

_publ_section_title
;
 Pentalenes with novel topologies: exploiting the cascade carbopalladation
 reaction between alkynes and gem-dibromoolefins
;
_journal_issue 3
_journal_name_full 'Chemical Science'
_journal_page_first 965
_journal_paper_doi 10.1039/c3sc52623b
_journal_volume 5
_journal_year 2014
_chemical_formula_moiety 'C39 H36 N4 Si'
_chemical_formula_sum 'C39 H36 N4 Si'
_chemical_formula_weight 588.81
_chemical_name_systematic
; 
 ? 
;
_space_group_IT_number 2
_symmetry_cell_setting triclinic
_symmetry_space_group_name_Hall '-P 1'
_symmetry_space_group_name_H-M 'P -1'
_atom_sites_solution_hydrogens difmap
_atom_sites_solution_primary direct
_atom_sites_solution_secondary difmap
_cell_angle_alpha 105.856(9)
_cell_angle_beta 99.890(9)
_cell_angle_gamma 94.670(10)
_cell_formula_units_Z 2
_cell_length_a 8.265(2)
_cell_length_b 11.375(3)
_cell_length_c 17.895(4)
_cell_measurement_reflns_used 2861
_cell_measurement_temperature 100(2)
_cell_measurement_theta_max 22.98
_cell_measurement_theta_min 2.42
_cell_volume 1579.6(7)
_computing_cell_refinement 'Bruker SAINT'
_computing_data_collection 'Bruker APEX2'
_computing_data_reduction 'Bruker SAINT'
_computing_molecular_graphics 'Platon, Ortep'
_computing_publication_material 'Bruker SHELXTL'
_computing_structure_refinement 'OLEX2 (Dolomanov, 2009), SHELXL-97 (Sheldrick, 2008)'
_computing_structure_solution 'SHELXS-97 (Sheldrick, 2008)'
_diffrn_ambient_temperature 100(2)
_diffrn_measured_fraction_theta_full 0.985
_diffrn_measured_fraction_theta_max 0.985
_diffrn_measurement_device_type 'Bruker APEX-II CCD'
_diffrn_measurement_method '\f and \w scans'
_diffrn_radiation_monochromator graphite
_diffrn_radiation_source 'fine-focus sealed tube'
_diffrn_radiation_type MoK\a
_diffrn_radiation_wavelength 0.71073
_diffrn_reflns_av_R_equivalents 0.0681
_diffrn_reflns_av_sigmaI/netI 0.0929
_diffrn_reflns_limit_h_max 10
_diffrn_reflns_limit_h_min -10
_diffrn_reflns_limit_k_max 14
_diffrn_reflns_limit_k_min -14
_diffrn_reflns_limit_l_max 23
_diffrn_reflns_limit_l_min -23
_diffrn_reflns_number 23873
_diffrn_reflns_theta_full 27.75
_diffrn_reflns_theta_max 27.75
_diffrn_reflns_theta_min 2.42
_exptl_absorpt_coefficient_mu 0.109
_exptl_absorpt_correction_T_max 0.9957
_exptl_absorpt_correction_T_min 0.9786
_exptl_absorpt_correction_type multi-scan
_exptl_absorpt_process_details SADABS
_exptl_crystal_colour colourless
_exptl_crystal_density_diffrn 1.238
_exptl_crystal_density_method 'not measured'
_exptl_crystal_description plate
_exptl_crystal_F_000 624
_exptl_crystal_size_max 0.20
_exptl_crystal_size_mid 0.18
_exptl_crystal_size_min 0.04
_refine_diff_density_max 0.333
_refine_diff_density_min -0.341
_refine_diff_density_rms 0.063
_refine_ls_extinction_method none
_refine_ls_goodness_of_fit_ref 1.022
_refine_ls_hydrogen_treatment refall
_refine_ls_matrix_type full
_refine_ls_number_parameters 541
_refine_ls_number_reflns 7321
_refine_ls_number_restraints 0
_refine_ls_restrained_S_all 1.022
_refine_ls_R_factor_all 0.0986
_refine_ls_R_factor_gt 0.0524
_refine_ls_shift/su_max 0.001
_refine_ls_shift/su_mean 0.000
_refine_ls_structure_factor_coef Fsqd
_refine_ls_weighting_details 'calc w=1/[\s^2^(Fo^2^)+(0.0450P)^2^+0.0000P] where P=(Fo^2^+2Fc^2^)/3'
_refine_ls_weighting_scheme calc
_refine_ls_wR_factor_gt 0.1001
_refine_ls_wR_factor_ref 0.1178
_reflns_number_gt 4659
_reflns_number_total 7321
_reflns_threshold_expression >2sigma(I)
_cod_data_source_file c3sc52623b.txt
_cod_data_source_block d250213_0m
_cod_depositor_comments
;
The following automatic conversions were performed:

'_symmetry_cell_setting' value 'Triclinic' changed to 'triclinic'
according to
/usr/data/users/saulius/automatic-downloads/current/RSC/lib/dictionaries/cif_core.dic
dictionary named 'cif_core.dic' version 2.4.2 from 2011-04-26.

Automatic conversion script
Id: cif_fix_values 2281 2013-09-26 08:29:07Z andrius 
;
_cod_original_cell_volume 1579.7(8)
_cod_original_sg_symbol_H-M P-1
_cod_database_code 1513668

loop_
_symmetry_equiv_pos_as_xyz
'x, y, z'
'-x, -y, -z'

loop_
_atom_site_label
_atom_site_type_symbol
_atom_site_fract_x
_atom_site_fract_y
_atom_site_fract_z
_atom_site_U_iso_or_equiv
_atom_site_adp_type
_atom_site_occupancy
_atom_site_symmetry_multiplicity
_atom_site_calc_flag
Si1 Si 0.25166(7) 1.26304(5) 0.35582(3) 0.01385(14) Uani 1 1 d
N17 N 0.6797(2) 0.96076(18) 0.23391(10) 0.0284(5) Uani 1 1 d
N19 N 0.3806(2) 0.60389(17) 0.16825(10) 0.0243(4) Uani 1 1 d
N21 N 0.6526(2) 0.98985(17) 0.43986(10) 0.0257(4) Uani 1 1 d
N23 N 0.3558(2) 0.64524(17) 0.36799(10) 0.0253(4) Uani 1 1 d
C1 C 0.4069(3) 0.83816(18) 0.24408(11) 0.0152(4) Uani 1 1 d
C2 C 0.3962(3) 0.85535(18) 0.33646(11) 0.0156(4) Uani 1 1 d
C3 C 0.2366(3) 0.92345(19) 0.34426(11) 0.0146(4) Uani 1 1 d
H3 H 0.236(2) 0.9593(17) 0.4007(11) 0.016(5) Uiso 1 1 d
C4 C 0.0916(3) 0.83035(18) 0.29358(11) 0.0143(4) Uani 1 1 d
C5 C -0.0276(3) 0.76287(19) 0.31796(12) 0.0187(5) Uani 1 1 d
H5 H -0.025(2) 0.7788(18) 0.3743(11) 0.018(5) Uiso 1 1 d
C6 C -0.1423(3) 0.6771(2) 0.26071(12) 0.0198(5) Uani 1 1 d
H6 H -0.225(3) 0.6271(19) 0.2750(11) 0.021(6) Uiso 1 1 d
C7 C -0.1394(3) 0.65469(18) 0.17870(11) 0.0174(5) Uani 1 1 d
C8 C -0.2562(3) 0.5626(2) 0.12045(12) 0.0216(5) Uani 1 1 d
H8 H -0.340(3) 0.519(2) 0.1389(11) 0.027(6) Uiso 1 1 d
C9 C -0.2540(3) 0.5392(2) 0.04139(13) 0.0229(5) Uani 1 1 d
H9 H -0.335(3) 0.473(2) -0.0013(13) 0.038(7) Uiso 1 1 d
C10 C -0.1341(3) 0.60717(19) 0.01748(12) 0.0201(5) Uani 1 1 d
H10 H -0.135(3) 0.5931(18) -0.0375(12) 0.022(6) Uiso 1 1 d
C11 C -0.0200(3) 0.69700(19) 0.07156(11) 0.0184(5) Uani 1 1 d
H11 H 0.063(2) 0.7436(18) 0.0546(10) 0.012(5) Uiso 1 1 d
C12 C -0.0179(2) 0.72340(18) 0.15387(11) 0.0144(4) Uani 1 1 d
C13 C 0.0982(2) 0.81267(18) 0.21440(11) 0.0133(4) Uani 1 1 d
C14 C 0.2496(3) 0.89818(18) 0.21327(10) 0.0138(4) Uani 1 1 d
C15 C 0.2532(2) 1.00061(18) 0.28891(10) 0.0141(4) Uani 1 1 d
C16 C 0.5612(3) 0.9061(2) 0.23831(11) 0.0184(5) Uani 1 1 d
C18 C 0.3964(3) 0.7062(2) 0.20094(11) 0.0168(5) Uani 1 1 d
C20 C 0.5430(3) 0.93171(19) 0.39271(11) 0.0174(5) Uani 1 1 d
C22 C 0.3749(3) 0.7367(2) 0.35403(11) 0.0176(5) Uani 1 1 d
C24 C 0.2543(2) 1.11263(18) 0.27824(10) 0.0138(4) Uani 1 1 d
C25 C 0.2574(2) 1.09006(18) 0.19200(10) 0.0142(4) Uani 1 1 d
C26 C 0.2629(3) 1.1853(2) 0.14884(12) 0.0171(5) Uani 1 1 d
H26A H 0.206(3) 1.258(2) 0.1733(11) 0.022(6) Uiso 1 1 d
H26B H 0.378(3) 1.2184(19) 0.1539(11) 0.024(6) Uiso 1 1 d
C27 C 0.1832(3) 1.1275(2) 0.06126(12) 0.0201(5) Uani 1 1 d
H27A H 0.202(2) 1.1843(18) 0.0332(11) 0.015(5) Uiso 1 1 d
H27B H 0.061(3) 1.104(2) 0.0554(12) 0.031(6) Uiso 1 1 d
C28 C 0.2514(3) 1.01077(19) 0.02607(11) 0.0164(4) Uani 1 1 d
C29 C 0.2784(3) 0.9807(2) -0.05096(11) 0.0192(5) Uani 1 1 d
H29 H 0.254(3) 1.039(2) -0.0819(12) 0.031(6) Uiso 1 1 d
C30 C 0.3392(3) 0.8721(2) -0.08285(12) 0.0215(5) Uani 1 1 d
H30 H 0.362(3) 0.8556(19) -0.1343(12) 0.025(6) Uiso 1 1 d
C31 C 0.3740(3) 0.7929(2) -0.03765(12) 0.0223(5) Uani 1 1 d
H31 H 0.416(3) 0.713(2) -0.0592(12) 0.033(6) Uiso 1 1 d
C32 C 0.3469(3) 0.8213(2) 0.03930(11) 0.0193(5) Uani 1 1 d
H32 H 0.373(2) 0.7611(18) 0.0689(10) 0.011(5) Uiso 1 1 d
C33 C 0.2852(2) 0.93038(18) 0.07219(11) 0.0150(4) Uani 1 1 d
C34 C 0.2601(2) 0.96940(18) 0.15391(10) 0.0146(4) Uani 1 1 d
C35 C 0.0922(3) 1.35107(19) 0.31502(11) 0.0165(5) Uani 1 1 d
H35 H 0.152(2) 1.3984(18) 0.2853(11) 0.017(5) Uiso 1 1 d
C36 C -0.0649(3) 1.2707(2) 0.26105(14) 0.0249(5) Uani 1 1 d
H36A H -0.041(3) 1.203(2) 0.2161(13) 0.038(7) Uiso 1 1 d
H36B H -0.142(3) 1.324(2) 0.2373(13) 0.041(7) Uiso 1 1 d
H36C H -0.131(3) 1.226(2) 0.2908(13) 0.045(7) Uiso 1 1 d
C37 C 0.0453(3) 1.4520(2) 0.38087(13) 0.0221(5) Uani 1 1 d
H37A H 0.146(3) 1.5081(19) 0.4211(11) 0.018(5) Uiso 1 1 d
H37B H -0.021(3) 1.4166(18) 0.4140(11) 0.018(5) Uiso 1 1 d
H37C H -0.025(3) 1.505(2) 0.3578(11) 0.024(6) Uiso 1 1 d
C38 C 0.4646(3) 1.35476(19) 0.38279(11) 0.0155(4) Uani 1 1 d
H38 H 0.450(3) 1.433(2) 0.4227(11) 0.024(6) Uiso 1 1 d
C39 C 0.5236(3) 1.3880(2) 0.31369(13) 0.0211(5) Uani 1 1 d
H39A H 0.440(3) 1.427(2) 0.2817(12) 0.032(6) Uiso 1 1 d
H39B H 0.630(3) 1.443(2) 0.3345(12) 0.028(6) Uiso 1 1 d
H39C H 0.552(2) 1.3081(19) 0.2749(11) 0.021(5) Uiso 1 1 d
C40 C 0.5959(3) 1.2919(2) 0.42271(14) 0.0238(5) Uani 1 1 d
H40A H 0.565(3) 1.272(2) 0.4692(13) 0.032(6) Uiso 1 1 d
H40B H 0.711(3) 1.346(2) 0.4427(13) 0.038(7) Uiso 1 1 d
H40C H 0.617(3) 1.216(2) 0.3864(12) 0.029(6) Uiso 1 1 d
C41 C 0.2073(3) 1.21883(19) 0.44536(11) 0.0162(5) Uani 1 1 d
H41 H 0.292(3) 1.1613(18) 0.4553(11) 0.020(6) Uiso 1 1 d
C42 C 0.2443(3) 1.3261(2) 0.52255(12) 0.0201(5) Uani 1 1 d
H42A H 0.159(3) 1.3814(18) 0.5207(11) 0.016(5) Uiso 1 1 d
H42B H 0.355(3) 1.377(2) 0.5318(12) 0.034(7) Uiso 1 1 d
H42C H 0.242(2) 1.2924(18) 0.5713(11) 0.018(5) Uiso 1 1 d
C43 C 0.0337(3) 1.1493(2) 0.43335(13) 0.0212(5) Uani 1 1 d
H43A H -0.052(3) 1.210(2) 0.4354(12) 0.034(7) Uiso 1 1 d
H43B H 0.024(3) 1.1097(19) 0.4774(12) 0.025(6) Uiso 1 1 d
H43C H -0.003(3) 1.085(2) 0.3809(13) 0.029(6) Uiso 1 1 d

loop_
_atom_site_aniso_label
_atom_site_aniso_U_11
_atom_site_aniso_U_22
_atom_site_aniso_U_33
_atom_site_aniso_U_23
_atom_site_aniso_U_13
_atom_site_aniso_U_12
Si1 0.0137(3) 0.0125(3) 0.0147(3) 0.0027(2) 0.0032(2) 0.0016(2)
N17 0.0255(12) 0.0344(12) 0.0262(10) 0.0121(9) 0.0039(9) 0.0002(10)
N19 0.0281(12) 0.0196(11) 0.0248(9) 0.0046(8) 0.0054(8) 0.0063(9)
N21 0.0248(12) 0.0282(12) 0.0232(10) 0.0097(9) 0.0008(8) -0.0013(9)
N23 0.0291(12) 0.0225(11) 0.0261(10) 0.0105(9) 0.0043(8) 0.0049(9)
C1 0.0182(12) 0.0143(11) 0.0145(9) 0.0056(8) 0.0047(8) 0.0031(9)
C2 0.0178(12) 0.0131(11) 0.0159(9) 0.0060(8) 0.0012(8) 0.0008(9)
C3 0.0184(12) 0.0142(11) 0.0128(9) 0.0052(8) 0.0046(8) 0.0041(9)
C4 0.0166(12) 0.0108(11) 0.0166(10) 0.0050(8) 0.0039(8) 0.0035(9)
C5 0.0214(13) 0.0179(12) 0.0187(11) 0.0067(9) 0.0071(9) 0.0035(10)
C6 0.0177(12) 0.0181(12) 0.0259(11) 0.0082(9) 0.0087(9) -0.0002(10)
C7 0.0174(12) 0.0119(11) 0.0219(10) 0.0041(9) 0.0023(9) 0.0026(9)
C8 0.0177(13) 0.0165(12) 0.0288(12) 0.0040(10) 0.0059(10) -0.0004(10)
C9 0.0203(13) 0.0148(12) 0.0281(12) 0.0003(10) 0.0010(10) 0.0001(10)
C10 0.0250(13) 0.0156(12) 0.0184(10) 0.0033(9) 0.0026(9) 0.0047(10)
C11 0.0199(13) 0.0164(12) 0.0191(10) 0.0065(9) 0.0020(9) 0.0027(10)
C12 0.0128(11) 0.0122(11) 0.0181(10) 0.0055(8) 0.0013(8) 0.0024(9)
C13 0.0127(11) 0.0121(11) 0.0177(10) 0.0073(8) 0.0036(8) 0.0049(9)
C14 0.0173(12) 0.0130(11) 0.0112(9) 0.0039(8) 0.0023(8) 0.0022(9)
C15 0.0149(11) 0.0141(11) 0.0118(9) 0.0014(8) 0.0027(8) 0.0022(9)
C16 0.0211(13) 0.0184(12) 0.0174(10) 0.0069(9) 0.0044(9) 0.0055(10)
C18 0.0168(12) 0.0182(12) 0.0178(10) 0.0083(9) 0.0046(8) 0.0036(9)
C20 0.0208(13) 0.0162(12) 0.0167(10) 0.0070(9) 0.0040(9) 0.0025(10)
C22 0.0164(12) 0.0194(12) 0.0156(10) 0.0041(9) 0.0010(8) 0.0034(10)
C24 0.0102(11) 0.0174(12) 0.0142(9) 0.0059(8) 0.0012(8) 0.0024(9)
C25 0.0109(11) 0.0157(11) 0.0156(9) 0.0053(8) 0.0012(8) 0.0012(9)
C26 0.0188(13) 0.0142(12) 0.0195(10) 0.0070(9) 0.0033(9) 0.0039(10)
C27 0.0241(14) 0.0224(13) 0.0155(10) 0.0107(9) 0.0011(9) 0.0019(10)
C28 0.0142(11) 0.0171(12) 0.0163(10) 0.0047(8) 0.0010(8) -0.0014(9)
C29 0.0177(12) 0.0239(13) 0.0157(10) 0.0089(9) -0.0002(9) -0.0026(10)
C30 0.0184(13) 0.0282(14) 0.0135(10) 0.0020(9) 0.0030(9) -0.0074(10)
C31 0.0238(13) 0.0188(13) 0.0196(11) -0.0008(9) 0.0052(9) -0.0033(10)
C32 0.0242(13) 0.0153(12) 0.0166(10) 0.0032(9) 0.0039(9) -0.0033(10)
C33 0.0128(11) 0.0152(11) 0.0155(10) 0.0040(8) 0.0020(8) -0.0026(9)
C34 0.0147(11) 0.0154(11) 0.0139(9) 0.0059(8) 0.0019(8) 0.0005(9)
C35 0.0137(11) 0.0154(12) 0.0213(10) 0.0057(9) 0.0052(9) 0.0029(9)
C36 0.0168(13) 0.0285(14) 0.0259(12) 0.0056(11) -0.0018(10) 0.0045(11)
C37 0.0232(14) 0.0179(13) 0.0277(12) 0.0078(10) 0.0078(10) 0.0078(11)
C38 0.0162(12) 0.0124(11) 0.0168(10) 0.0021(9) 0.0040(8) 0.0009(9)
C39 0.0191(13) 0.0197(13) 0.0240(11) 0.0055(10) 0.0061(10) -0.0013(11)
C40 0.0178(13) 0.0308(15) 0.0229(12) 0.0092(11) 0.0024(10) 0.0027(11)
C41 0.0164(12) 0.0142(11) 0.0175(10) 0.0026(8) 0.0054(8) 0.0018(9)
C42 0.0198(13) 0.0198(13) 0.0180(11) 0.0015(9) 0.0041(9) 0.0013(11)
C43 0.0198(13) 0.0222(13) 0.0227(11) 0.0082(10) 0.0066(10) -0.0006(10)

loop_
_atom_type_symbol
_atom_type_description
_atom_type_scat_dispersion_real
_atom_type_scat_dispersion_imag
_atom_type_scat_source
C C 0.0033 0.0016 'International Tables Vol C Tables 4.2.6.8 and 6.1.1.4'
H H 0.0000 0.0000 'International Tables Vol C Tables 4.2.6.8 and 6.1.1.4'
N N 0.0061 0.0033 'International Tables Vol C Tables 4.2.6.8 and 6.1.1.4'
Si Si 0.0817 0.0704 'International Tables Vol C Tables 4.2.6.8 and 6.1.1.4'

loop_
_geom_angle_atom_site_label_1
_geom_angle_atom_site_label_2
_geom_angle_atom_site_label_3
_geom_angle
C38 Si1 C35 110.64(10)
C38 Si1 C41 108.63(9)
C35 Si1 C41 113.78(9)
C38 Si1 C24 108.57(9)
C35 Si1 C24 109.45(9)
C41 Si1 C24 105.55(9)
C16 C1 C18 109.98(16)
C16 C1 C14 110.63(16)
C18 C1 C14 112.44(16)
C16 C1 C2 110.90(16)
C18 C1 C2 110.42(15)
C14 C1 C2 102.28(14)
C22 C2 C20 107.78(16)
C22 C2 C3 111.12(17)
C20 C2 C3 110.42(17)
C22 C2 C1 112.37(16)
C20 C2 C1 112.99(16)
C3 C2 C1 102.14(14)
C15 C3 C4 98.87(15)
C15 C3 C2 99.46(15)
C4 C3 C2 105.75(16)
C15 C3 H3 122.9(11)
C4 C3 H3 118.3(12)
C2 C3 H3 109.0(11)
C13 C4 C5 122.66(19)
C13 C4 C3 108.81(17)
C5 C4 C3 128.39(18)
C6 C5 C4 117.96(19)
C6 C5 H5 123.4(12)
C4 C5 H5 118.7(12)
C5 C6 C7 121.4(2)
C5 C6 H6 120.7(12)
C7 C6 H6 117.9(12)
C8 C7 C6 120.53(19)
C8 C7 C12 118.88(18)
C6 C7 C12 120.58(19)
C9 C8 C7 121.2(2)
C9 C8 H8 121.7(12)
C7 C8 H8 117.1(12)
C8 C9 C10 119.5(2)
C8 C9 H9 122.7(13)
C10 C9 H9 117.8(13)
C11 C10 C9 121.1(2)
C11 C10 H10 119.1(13)
C9 C10 H10 119.7(13)
C10 C11 C12 120.9(2)
C10 C11 H11 120.7(11)
C12 C11 H11 118.4(11)
C13 C12 C11 124.90(19)
C13 C12 C7 116.78(17)
C11 C12 C7 118.32(19)
C4 C13 C12 120.57(18)
C4 C13 C14 106.38(17)
C12 C13 C14 132.95(16)
C34 C14 C15 102.00(15)
C34 C14 C13 125.62(17)
C15 C14 C13 99.39(14)
C34 C14 C1 119.67(16)
C15 C14 C1 98.50(14)
C13 C14 C1 105.52(15)
C24 C15 C3 146.89(17)
C24 C15 C14 113.51(16)
C3 C15 C14 99.17(15)
N17 C16 C1 178.7(2)
N19 C18 C1 176.7(2)
N21 C20 C2 176.0(2)
N23 C22 C2 178.8(2)
C15 C24 C25 104.20(16)
C15 C24 Si1 126.90(14)
C25 C24 Si1 128.90(15)
C34 C25 C26 120.66(17)
C34 C25 C24 112.83(17)
C26 C25 C24 126.48(17)
C25 C26 C27 109.93(18)
C25 C26 H26A 111.2(11)
C27 C26 H26A 110.6(11)
C25 C26 H26B 109.1(12)
C27 C26 H26B 109.7(11)
H26A C26 H26B 106.3(17)
C28 C27 C26 111.57(18)
C28 C27 H27A 109.6(11)
C26 C27 H27A 109.4(12)
C28 C27 H27B 106.7(12)
C26 C27 H27B 109.8(12)
H27A C27 H27B 109.8(17)
C29 C28 C33 119.86(19)
C29 C28 C27 121.35(18)
C33 C28 C27 118.79(17)
C30 C29 C28 120.7(2)
C30 C29 H29 121.1(12)
C28 C29 H29 118.3(12)
C31 C30 C29 119.83(19)
C31 C30 H30 120.9(13)
C29 C30 H30 119.1(13)
C30 C31 C32 120.3(2)
C30 C31 H31 121.8(12)
C32 C31 H31 117.9(12)
C31 C32 C33 120.5(2)
C31 C32 H32 117.0(10)
C33 C32 H32 122.5(10)
C32 C33 C28 118.86(17)
C32 C33 C34 123.82(18)
C28 C33 C34 117.27(17)
C25 C34 C33 121.29(17)
C25 C34 C14 107.31(16)
C33 C34 C14 131.16(17)
C37 C35 C36 109.85(18)
C37 C35 Si1 111.94(14)
C36 C35 Si1 114.72(16)
C37 C35 H35 103.9(11)
C36 C35 H35 111.0(11)
Si1 C35 H35 104.8(11)
C35 C36 H36A 112.9(13)
C35 C36 H36B 110.8(14)
H36A C36 H36B 108.5(17)
C35 C36 H36C 112.3(13)
H36A C36 H36C 104.9(18)
H36B C36 H36C 107.2(18)
C35 C37 H37A 114.0(11)
C35 C37 H37B 112.1(11)
H37A C37 H37B 105.2(15)
C35 C37 H37C 110.3(11)
H37A C37 H37C 108.5(17)
H37B C37 H37C 106.2(16)
C40 C38 C39 109.29(18)
C40 C38 Si1 112.50(15)
C39 C38 Si1 114.51(15)
C40 C38 H38 108.6(12)
C39 C38 H38 108.8(12)
Si1 C38 H38 102.7(12)
C38 C39 H39A 114.5(12)
C38 C39 H39B 108.7(12)
H39A C39 H39B 110.7(18)
C38 C39 H39C 109.2(11)
H39A C39 H39C 108.3(16)
H39B C39 H39C 105.1(16)
C38 C40 H40A 112.1(13)
C38 C40 H40B 112.5(13)
H40A C40 H40B 106.5(17)
C38 C40 H40C 112.4(13)
H40A C40 H40C 108.5(18)
H40B C40 H40C 104.3(18)
C43 C41 C42 110.28(17)
C43 C41 Si1 114.40(14)
C42 C41 Si1 114.30(15)
C43 C41 H41 108.1(12)
C42 C41 H41 104.0(11)
Si1 C41 H41 104.9(10)
C41 C42 H42A 109.4(11)
C41 C42 H42B 113.1(12)
H42A C42 H42B 107.9(18)
C41 C42 H42C 110.2(11)
H42A C42 H42C 108.5(15)
H42B C42 H42C 107.6(17)
C41 C43 H43A 109.6(13)
C41 C43 H43B 111.6(12)
H43A C43 H43B 106.6(16)
C41 C43 H43C 113.7(12)
H43A C43 H43C 105.7(17)
H43B C43 H43C 109.2(17)

loop_
_geom_bond_atom_site_label_1
_geom_bond_atom_site_label_2
_geom_bond_distance
Si1 C38 1.885(2)
Si1 C35 1.886(2)
Si1 C41 1.888(2)
Si1 C24 1.890(2)
N17 C16 1.143(3)
N19 C18 1.136(2)
N21 C20 1.142(3)
N23 C22 1.140(3)
C1 C16 1.470(3)
C1 C18 1.476(3)
C1 C14 1.602(3)
C1 C2 1.630(2)
C2 C22 1.471(3)
C2 C20 1.474(3)
C2 C3 1.591(3)
C3 C15 1.508(3)
C3 C4 1.508(3)
C3 H3 0.981(18)
C4 C13 1.387(2)
C4 C5 1.399(3)
C5 C6 1.367(3)
C5 H5 0.971(18)
C6 C7 1.424(3)
C6 H6 0.97(2)
C7 C8 1.417(3)
C7 C12 1.426(3)
C8 C9 1.370(3)
C8 H8 0.97(2)
C9 C10 1.402(3)
C9 H9 1.01(2)
C10 C11 1.363(3)
C10 H10 0.951(19)
C11 C12 1.417(3)
C11 H11 0.97(2)
C12 C13 1.417(3)
C13 C14 1.528(3)
C14 C34 1.511(3)
C14 C15 1.520(2)
C15 C24 1.339(3)
C24 C25 1.499(2)
C25 C34 1.359(3)
C25 C26 1.495(3)
C26 C27 1.528(3)
C26 H26A 1.01(2)
C26 H26B 0.97(2)
C27 C28 1.505(3)
C27 H27A 0.938(19)
C27 H27B 1.01(2)
C28 C29 1.388(3)
C28 C33 1.404(3)
C29 C30 1.385(3)
C29 H29 0.98(2)
C30 C31 1.381(3)
C30 H30 0.944(19)
C31 C32 1.387(3)
C31 H31 1.00(2)
C32 C33 1.398(3)
C32 H32 0.988(18)
C33 C34 1.464(2)
C35 C37 1.532(3)
C35 C36 1.532(3)
C35 H35 1.010(19)
C36 H36A 1.01(2)
C36 H36B 1.03(2)
C36 H36C 1.03(2)
C37 H37A 1.04(2)
C37 H37B 1.01(2)
C37 H37C 0.99(2)
C38 C40 1.530(3)
C38 C39 1.531(3)
C38 H38 1.01(2)
C39 H39A 1.02(2)
C39 H39B 0.99(2)
C39 H39C 1.05(2)
C40 H40A 0.99(2)
C40 H40B 1.04(3)
C40 H40C 0.97(2)
C41 C43 1.532(3)
C41 C42 1.538(3)
C41 H41 1.02(2)
C42 H42A 0.99(2)
C42 H42B 1.00(3)
C42 H42C 1.048(19)
C43 H43A 1.03(2)
C43 H43B 1.02(2)
C43 H43C 1.00(2)

loop_
_geom_torsion_atom_site_label_1
_geom_torsion_atom_site_label_2
_geom_torsion_atom_site_label_3
_geom_torsion_atom_site_label_4
_geom_torsion
C16 C1 C2 C22 -123.49(19)
C18 C1 C2 C22 -1.3(2)
C14 C1 C2 C22 118.54(18)
C16 C1 C2 C20 -1.3(2)
C18 C1 C2 C20 120.91(19)
C14 C1 C2 C20 -119.23(18)
C16 C1 C2 C3 117.36(18)
C18 C1 C2 C3 -120.47(18)
C14 C1 C2 C3 -0.61(19)
C22 C2 C3 C15 -154.35(16)
C20 C2 C3 C15 86.10(18)
C1 C2 C3 C15 -34.33(18)
C22 C2 C3 C4 -52.3(2)
C20 C2 C3 C4 -171.82(15)
C1 C2 C3 C4 67.76(18)
C15 C3 C4 C13 31.63(19)
C2 C3 C4 C13 -70.89(19)
C15 C3 C4 C5 -152.6(2)
C2 C3 C4 C5 104.8(2)
C13 C4 C5 C6 -0.6(3)
C3 C4 C5 C6 -175.76(19)
C4 C5 C6 C7 1.3(3)
C5 C6 C7 C8 178.0(2)
C5 C6 C7 C12 -1.3(3)
C6 C7 C8 C9 -179.4(2)
C12 C7 C8 C9 -0.1(3)
C7 C8 C9 C10 0.1(3)
C8 C9 C10 C11 -0.4(3)
C9 C10 C11 C12 0.8(3)
C10 C11 C12 C13 178.3(2)
C10 C11 C12 C7 -0.8(3)
C8 C7 C12 C13 -178.76(18)
C6 C7 C12 C13 0.5(3)
C8 C7 C12 C11 0.4(3)
C6 C7 C12 C11 179.68(18)
C5 C4 C13 C12 -0.2(3)
C3 C4 C13 C12 175.84(17)
C5 C4 C13 C14 -177.05(18)
C3 C4 C13 C14 -1.0(2)
C11 C12 C13 C4 -178.94(18)
C7 C12 C13 C4 0.2(3)
C11 C12 C13 C14 -3.0(3)
C7 C12 C13 C14 176.11(19)
C4 C13 C14 C34 -141.95(18)
C12 C13 C14 C34 41.7(3)
C4 C13 C14 C15 -29.76(19)
C12 C13 C14 C15 153.9(2)
C4 C13 C14 C1 71.86(17)
C12 C13 C14 C1 -104.5(2)
C16 C1 C14 C34 25.9(2)
C18 C1 C14 C34 -97.5(2)
C2 C1 C14 C34 144.02(16)
C16 C1 C14 C15 -83.23(17)
C18 C1 C14 C15 153.37(16)
C2 C1 C14 C15 34.93(18)
C16 C1 C14 C13 174.48(14)
C18 C1 C14 C13 51.09(19)
C2 C1 C14 C13 -67.35(17)
C4 C3 C15 C24 122.1(3)
C2 C3 C15 C24 -130.2(3)
C4 C3 C15 C14 -48.75(17)
C2 C3 C15 C14 58.98(17)
C34 C14 C15 C24 3.6(2)
C13 C14 C15 C24 -126.08(18)
C1 C14 C15 C24 126.53(18)
C34 C14 C15 C3 178.17(16)
C13 C14 C15 C3 48.47(17)
C1 C14 C15 C3 -58.92(17)
C18 C1 C16 N17 150(9)
C14 C1 C16 N17 25(9)
C2 C1 C16 N17 -87(9)
C16 C1 C18 N19 -171(4)
C14 C1 C18 N19 -47(4)
C2 C1 C18 N19 66(4)
C22 C2 C20 N21 -55(3)
C3 C2 C20 N21 67(3)
C1 C2 C20 N21 -179(100)
C20 C2 C22 N23 117(11)
C3 C2 C22 N23 -4(11)
C1 C2 C22 N23 -118(11)
C3 C15 C24 C25 -172.1(3)
C14 C15 C24 C25 -1.9(2)
C3 C15 C24 Si1 7.7(5)
C14 C15 C24 Si1 177.85(14)
C38 Si1 C24 C15 106.11(19)
C35 Si1 C24 C15 -133.03(19)
C41 Si1 C24 C15 -10.2(2)
C38 Si1 C24 C25 -74.15(19)
C35 Si1 C24 C25 46.7(2)
C41 Si1 C24 C25 169.54(17)
C15 C24 C25 C34 -0.7(2)
Si1 C24 C25 C34 179.47(15)
C15 C24 C25 C26 -178.7(2)
Si1 C24 C25 C26 1.5(3)
C34 C25 C26 C27 29.4(3)
C24 C25 C26 C27 -152.75(19)
C25 C26 C27 C28 -49.9(2)
C26 C27 C28 C29 -142.5(2)
C26 C27 C28 C33 38.7(3)
C33 C28 C29 C30 -0.3(3)
C27 C28 C29 C30 -179.2(2)
C28 C29 C30 C31 -0.2(3)
C29 C30 C31 C32 0.5(3)
C30 C31 C32 C33 -0.4(3)
C31 C32 C33 C28 -0.1(3)
C31 C32 C33 C34 -177.3(2)
C29 C28 C33 C32 0.4(3)
C27 C28 C33 C32 179.32(19)
C29 C28 C33 C34 177.80(18)
C27 C28 C33 C34 -3.3(3)
C26 C25 C34 C33 6.2(3)
C24 C25 C34 C33 -171.88(17)
C26 C25 C34 C14 -178.88(18)
C24 C25 C34 C14 3.0(2)
C32 C33 C34 C25 156.4(2)
C28 C33 C34 C25 -20.8(3)
C32 C33 C34 C14 -17.1(3)
C28 C33 C34 C14 165.6(2)
C15 C14 C34 C25 -3.8(2)
C13 C14 C34 C25 107.1(2)
C1 C14 C34 C25 -110.95(19)
C15 C14 C34 C33 170.4(2)
C13 C14 C34 C33 -78.6(3)
C1 C14 C34 C33 63.3(3)
C38 Si1 C35 C37 -77.97(17)
C41 Si1 C35 C37 44.65(18)
C24 Si1 C35 C37 162.44(15)
C38 Si1 C35 C36 155.99(15)
C41 Si1 C35 C36 -81.40(17)
C24 Si1 C35 C36 36.40(18)
C35 Si1 C38 C40 175.13(14)
C41 Si1 C38 C40 49.56(17)
C24 Si1 C38 C40 -64.75(16)
C35 Si1 C38 C39 -59.29(17)
C41 Si1 C38 C39 175.15(15)
C24 Si1 C38 C39 60.84(17)
C38 Si1 C41 C43 176.93(15)
C35 Si1 C41 C43 53.22(18)
C24 Si1 C41 C43 -66.81(17)
C38 Si1 C41 C42 48.44(18)
C35 Si1 C41 C42 -75.27(18)
C24 Si1 C41 C42 164.70(16)
